data_4037385
loop_
_publ_author_name
'Wilkerson-Hill, Sidney Malik'
'Sawano, Shota'
'Sarpong, Richmond'

_publ_section_title
;
 Bis(1-cyanovinyl acetate) Is a Linear Precursor to 3-Oxidopyrylium Ions.
;
_journal_issue 22
_journal_name_full 'The Journal of organic chemistry'
_journal_page_first 11132
_journal_page_last 11144
_journal_paper_doi 10.1021/acs.joc.6b02111
_journal_volume 81
_journal_year 2016
_chemical_formula_sum 'C17 H16 N2 O4'
_chemical_formula_weight 312.32
_chemical_name_common SMHIX-057-2C
_chemical_name_systematic sarpong117
_space_group.centring_type primitive

_space_group_crystal_system monoclinic
_space_group_IT_number 14
_space_group_name_Hall '-P 2ybc'
_space_group_name_H-M_alt 'P 1 21/c 1'
_atom_sites_solution_hydrogens geom
_atom_sites_solution_primary iterative
_atom_sites_solution_secondary difmap
_audit_creation_method SHELXL-2014/7
_cell_angle_alpha 90
_cell_angle_beta 96.572(2)
_cell_angle_gamma 90
_cell_formula_units_Z 4
_cell_length_a 20.5051(6)
_cell_length_b 6.0462(2)
_cell_length_c 12.2496(3)
_cell_measurement_reflns_used 9928
_cell_measurement_temperature 100(2)
_cell_measurement_theta_max 68.25
_cell_measurement_theta_min 6.52
_cell_volume 1508.70(8)
_computing_cell_refinement 'Bruker SAINT'
_computing_data_collection 'Bruker APEX2'
_computing_data_reduction 'Bruker SAINT'
_computing_molecular_graphics ORTEP-32
_computing_publication_material WinGX
_computing_structure_refinement SHELXL-2014
_computing_structure_solution SHELXT
_diffrn_ambient_temperature 100(2)
_diffrn_detector_area_resol_mean 8.366
_diffrn_measured_fraction_theta_full 1.000
_diffrn_measured_fraction_theta_max 0.999
_diffrn_measurement_device_type 'Bruker APEX-II CCD'
_diffrn_measurement_method 'phi and omega scans'
_diffrn_radiation_type CuK\a
_diffrn_radiation_wavelength 1.54178
_diffrn_reflns_av_R_equivalents 0.0560
_diffrn_reflns_av_unetI/netI 0.0627
_diffrn_reflns_Laue_measured_fraction_full 1.000
_diffrn_reflns_Laue_measured_fraction_max 0.999
_diffrn_reflns_limit_h_max 24
_diffrn_reflns_limit_h_min -24
_diffrn_reflns_limit_k_max 7
_diffrn_reflns_limit_k_min -7
_diffrn_reflns_limit_l_max 14
_diffrn_reflns_limit_l_min -14
_diffrn_reflns_number 31499
_diffrn_reflns_point_group_measured_fraction_full 1.000
_diffrn_reflns_point_group_measured_fraction_max 0.999
_diffrn_reflns_theta_full 67.000
_diffrn_reflns_theta_max 68.241
_diffrn_reflns_theta_min 2.169
_diffrn_source 'microfocus rotating anode'
_exptl_absorpt_coefficient_mu 0.822
_exptl_absorpt_correction_T_max 0.929
_exptl_absorpt_correction_T_min 0.772
_exptl_absorpt_correction_type multi-scan
_exptl_absorpt_process_details TWINABS
_exptl_crystal_colour yellow
_exptl_crystal_density_diffrn 1.375
_exptl_crystal_description blade
_exptl_crystal_F_000 656
_exptl_crystal_size_max 0.060
_exptl_crystal_size_mid 0.030
_exptl_crystal_size_min 0.030
_refine_diff_density_max 0.250
_refine_diff_density_min -0.188
_refine_diff_density_rms 0.039
_refine_ls_extinction_method none
_refine_ls_goodness_of_fit_ref 1.017
_refine_ls_hydrogen_treatment constr
_refine_ls_matrix_type full
_refine_ls_number_parameters 211
_refine_ls_number_reflns 31499
_refine_ls_number_restraints 0
_refine_ls_restrained_S_all 1.017
_refine_ls_R_factor_all 0.0671
_refine_ls_R_factor_gt 0.0492
_refine_ls_shift/su_max 0.000
_refine_ls_shift/su_mean 0.000
_refine_ls_structure_factor_coef Fsqd
_refine_ls_weighting_details 'w=1/[\s^2^(Fo^2^)+(0.0449P)^2^+0.5251P] where P=(Fo^2^+2Fc^2^)/3'
_refine_ls_weighting_scheme calc
_refine_ls_wR_factor_gt 0.1143
_refine_ls_wR_factor_ref 0.1234
_reflns_Friedel_coverage 0.000
_reflns_number_gt 25180
_reflns_number_total 31499
_reflns_threshold_expression 'I > 2\s(I)'
_cod_data_source_file jo6b02111_si_003.cif
_cod_data_source_block sarpong117
_cod_original_sg_symbol_H-M 'P 21/c'
_cod_database_code 4037385
_shelx_shelxl_version_number 2014/7
_shelx_space_group_comment
; 
The symmetry employed for this shelxl refinement is uniquely defined 
by the following loop, which should always be used as a source of 
symmetry information in preference to the above space-group names. 
They are only intended as comments. 
;
_shelx_estimated_absorpt_t_min 0.952
_shelx_estimated_absorpt_t_max 0.976

loop_
_space_group_symop_operation_xyz
'x, y, z'
'-x, y+1/2, -z+1/2'
'-x, -y, -z'
'x, -y-1/2, z-1/2'

loop_
_atom_site_label
_atom_site_type_symbol
_atom_site_fract_x
_atom_site_fract_y
_atom_site_fract_z
_atom_site_U_iso_or_equiv
_atom_site_adp_type
_atom_site_occupancy
_atom_site_site_symmetry_order
_atom_site_calc_flag
_atom_site_refinement_flags_posn
_atom_site_refinement_flags_adp
C1 C 0.14098(13) 0.4375(4) 0.54665(19) 0.0211(5) Uani 1 1 d . .
C2 C 0.11094(13) 0.6435(4) 0.48821(19) 0.0221(5) Uani 1 1 d . .
C3 C 0.15723(13) 0.7647(4) 0.42605(19) 0.0241(6) Uani 1 1 d . .
H3 H 0.1466 0.9087 0.3985 0.029 Uiso 1 1 calc R U
C4 C 0.21381(13) 0.6708(4) 0.40888(18) 0.0231(6) Uani 1 1 d . .
H4 H 0.2440 0.7467 0.3689 0.028 Uiso 1 1 calc R U
C5 C 0.22940(13) 0.4424(4) 0.45375(18) 0.0206(5) Uani 1 1 d . .
C6 C 0.26043(13) 0.4560(4) 0.57713(18) 0.0202(5) Uani 1 1 d . .
H6 H 0.2753 0.3039 0.6003 0.024 Uiso 1 1 calc R U
C7 C 0.19881(12) 0.5077(4) 0.63255(18) 0.0204(5) Uani 1 1 d . .
H7A H 0.1964 0.6674 0.6496 0.025 Uiso 1 1 calc R U
H7B H 0.1985 0.4222 0.7014 0.025 Uiso 1 1 calc R U
C8 C 0.10524(13) 0.1216(4) 0.65074(19) 0.0225(5) Uani 1 1 d . .
C9 C 0.04728(14) 0.0200(4) 0.6971(2) 0.0295(6) Uani 1 1 d . .
H9A H 0.0558 -0.1372 0.7119 0.044 Uiso 1 1 calc R U
H9B H 0.0081 0.0356 0.6439 0.044 Uiso 1 1 calc R U
H9C H 0.0402 0.0955 0.7655 0.044 Uiso 1 1 calc R U
C10 C 0.26999(13) 0.3103(4) 0.38635(19) 0.0227(5) Uani 1 1 d . .
C11 C 0.31905(12) 0.6085(4) 0.59799(18) 0.0196(5) Uani 1 1 d . .
C12 C 0.38010(13) 0.5350(4) 0.57508(18) 0.0228(5) Uani 1 1 d . .
H12 H 0.3839 0.3901 0.5466 0.027 Uiso 1 1 calc R U
C13 C 0.43586(13) 0.6664(4) 0.59251(19) 0.0229(5) Uani 1 1 d . .
H13 H 0.4770 0.6122 0.5757 0.027 Uiso 1 1 calc R U
C14 C 0.43075(13) 0.8786(4) 0.63486(18) 0.0211(5) Uani 1 1 d . .
C15 C 0.37022(13) 0.9538(4) 0.65906(19) 0.0234(5) Uani 1 1 d . .
H15 H 0.3666 1.0979 0.6887 0.028 Uiso 1 1 calc R U
C16 C 0.31501(13) 0.8220(4) 0.64058(19) 0.0228(5) Uani 1 1 d . .
H16 H 0.2738 0.8771 0.6570 0.027 Uiso 1 1 calc R U
C17 C 0.54610(13) 0.9446(4) 0.6428(2) 0.0260(6) Uani 1 1 d . .
H17A H 0.5555 0.8143 0.6896 0.039 Uiso 1 1 calc R U
H17B H 0.5784 1.0605 0.6647 0.039 Uiso 1 1 calc R U
H17C H 0.5486 0.9042 0.5659 0.039 Uiso 1 1 calc R U
N1 N 0.09150(10) 0.3052(3) 0.58682(16) 0.0224(5) Uani 1 1 d . .
H1 H 0.0502 0.3433 0.5698 0.027 Uiso 1 1 calc R U
N2 N 0.30228(11) 0.2013(4) 0.33804(17) 0.0294(5) Uani 1 1 d . .
O1 O 0.17016(8) 0.3212(3) 0.46061(13) 0.0215(4) Uani 1 1 d . .
O2 O 0.16090(9) 0.0504(3) 0.67142(14) 0.0273(4) Uani 1 1 d . .
O3 O 0.05462(9) 0.7014(3) 0.49420(15) 0.0279(4) Uani 1 1 d . .
O4 O 0.48156(9) 1.0245(3) 0.65478(14) 0.0256(4) Uani 1 1 d . .

loop_
_atom_site_aniso_label
_atom_site_aniso_U_11
_atom_site_aniso_U_22
_atom_site_aniso_U_33
_atom_site_aniso_U_23
_atom_site_aniso_U_13
_atom_site_aniso_U_12
C1 0.0192(15) 0.0201(12) 0.0242(11) -0.0011(9) 0.0032(10) 0.0011(11)
C2 0.0200(15) 0.0199(12) 0.0253(11) -0.0022(9) -0.0023(10) 0.0000(11)
C3 0.0244(15) 0.0212(13) 0.0256(11) 0.0034(9) -0.0022(10) -0.0008(11)
C4 0.0255(15) 0.0232(13) 0.0204(10) 0.0011(9) 0.0014(10) -0.0046(11)
C5 0.0171(14) 0.0207(12) 0.0241(11) -0.0019(9) 0.0036(9) -0.0015(10)
C6 0.0193(14) 0.0183(11) 0.0231(10) 0.0009(9) 0.0026(10) 0.0023(11)
C7 0.0180(14) 0.0205(12) 0.0230(10) 0.0006(9) 0.0026(9) 0.0006(10)
C8 0.0205(14) 0.0202(12) 0.0269(11) -0.0005(9) 0.0036(10) 0.0007(11)
C9 0.0257(17) 0.0274(14) 0.0364(13) 0.0063(11) 0.0079(11) 0.0002(12)
C10 0.0197(14) 0.0240(12) 0.0241(11) -0.0005(10) 0.0008(10) -0.0044(11)
C11 0.0176(14) 0.0204(12) 0.0205(10) 0.0025(9) 0.0010(9) 0.0001(10)
C12 0.0225(15) 0.0213(12) 0.0248(11) -0.0025(9) 0.0032(10) 0.0020(11)
C13 0.0160(13) 0.0278(14) 0.0256(11) -0.0001(10) 0.0056(10) 0.0028(11)
C14 0.0178(14) 0.0232(12) 0.0221(10) 0.0018(9) 0.0014(9) -0.0014(11)
C15 0.0223(15) 0.0197(12) 0.0279(11) -0.0030(9) 0.0024(10) 0.0006(11)
C16 0.0173(14) 0.0239(13) 0.0273(11) 0.0004(9) 0.0028(10) 0.0037(11)
C17 0.0165(15) 0.0321(14) 0.0296(12) 0.0005(10) 0.0033(10) -0.0016(12)
N1 0.0146(11) 0.0216(10) 0.0311(10) 0.0032(8) 0.0026(9) 0.0012(9)
N2 0.0246(13) 0.0345(12) 0.0290(10) -0.0061(10) 0.0030(9) -0.0007(11)
O1 0.0178(10) 0.0202(9) 0.0264(8) -0.0018(6) 0.0030(7) -0.0022(7)
O2 0.0211(11) 0.0241(9) 0.0374(9) 0.0051(7) 0.0061(8) 0.0036(8)
O3 0.0183(10) 0.0258(9) 0.0385(9) 0.0014(8) -0.0005(8) 0.0015(8)
O4 0.0159(10) 0.0271(10) 0.0336(9) -0.0044(7) 0.0024(7) -0.0018(8)

loop_
_atom_type_symbol
_atom_type_description
_atom_type_scat_dispersion_real
_atom_type_scat_dispersion_imag
_atom_type_scat_source
C C 0.0181 0.0091 'International Tables Vol C Tables 4.2.6.8 and 6.1.1.4'
H H 0.0000 0.0000 'International Tables Vol C Tables 4.2.6.8 and 6.1.1.4'
N N 0.0311 0.0180 'International Tables Vol C Tables 4.2.6.8 and 6.1.1.4'
O O 0.0492 0.0322 'International Tables Vol C Tables 4.2.6.8 and 6.1.1.4'

loop_
_geom_angle_atom_site_label_1
_geom_angle_atom_site_label_2
_geom_angle_atom_site_label_3
_geom_angle
N1 C1 O1 110.39(19)
N1 C1 C2 110.7(2)
O1 C1 C2 103.40(18)
N1 C1 C7 116.04(19)
O1 C1 C7 106.17(19)
C2 C1 C7 109.25(19)
O3 C2 C3 124.0(2)
O3 C2 C1 122.7(2)
C3 C2 C1 113.4(2)
C4 C3 C2 119.6(2)
C4 C3 H3 120.2
C2 C3 H3 120.2
C3 C4 C5 119.1(2)
C3 C4 H4 120.5
C5 C4 H4 120.5
O1 C5 C10 107.06(19)
O1 C5 C4 110.2(2)
C10 C5 C4 113.7(2)
O1 C5 C6 102.90(18)
C10 C5 C6 112.0(2)
C4 C5 C6 110.38(19)
C11 C6 C7 118.7(2)
C11 C6 C5 114.83(19)
C7 C6 C5 99.95(19)
C11 C6 H6 107.6
C7 C6 H6 107.6
C5 C6 H6 107.6
C6 C7 C1 104.38(18)
C6 C7 H7A 110.9
C1 C7 H7A 110.9
C6 C7 H7B 110.9
C1 C7 H7B 110.9
H7A C7 H7B 108.9
O2 C8 N1 122.1(2)
O2 C8 C9 122.6(2)
N1 C8 C9 115.3(2)
C8 C9 H9A 109.5
C8 C9 H9B 109.5
H9A C9 H9B 109.5
C8 C9 H9C 109.5
H9A C9 H9C 109.5
H9B C9 H9C 109.5
N2 C10 C5 176.8(3)
C12 C11 C16 117.7(2)
C12 C11 C6 119.2(2)
C16 C11 C6 123.1(2)
C11 C12 C13 122.1(2)
C11 C12 H12 118.9
C13 C12 H12 118.9
C12 C13 C14 119.3(2)
C12 C13 H13 120.4
C14 C13 H13 120.4
O4 C14 C15 115.7(2)
O4 C14 C13 125.0(2)
C15 C14 C13 119.3(2)
C16 C15 C14 120.9(2)
C16 C15 H15 119.6
C14 C15 H15 119.6
C15 C16 C11 120.7(2)
C15 C16 H16 119.6
C11 C16 H16 119.6
O4 C17 H17A 109.5
O4 C17 H17B 109.5
H17A C17 H17B 109.5
O4 C17 H17C 109.5
H17A C17 H17C 109.5
H17B C17 H17C 109.5
C8 N1 C1 123.0(2)
C8 N1 H1 118.5
C1 N1 H1 118.5
C5 O1 C1 102.59(17)
C14 O4 C17 117.31(19)

loop_
_geom_bond_atom_site_label_1
_geom_bond_atom_site_label_2
_geom_bond_distance
C1 N1 1.423(3)
C1 O1 1.452(3)
C1 C2 1.531(3)
C1 C7 1.552(3)
C2 O3 1.217(3)
C2 C3 1.477(3)
C3 C4 1.330(4)
C3 H3 0.9500
C4 C5 1.507(3)
C4 H4 0.9500
C5 O1 1.429(3)
C5 C10 1.473(3)
C5 C6 1.573(3)
C6 C11 1.513(3)
C6 C7 1.533(3)
C6 H6 1.0000
C7 H7A 0.9900
C7 H7B 0.9900
C8 O2 1.219(3)
C8 N1 1.369(3)
C8 C9 1.505(3)
C9 H9A 0.9800
C9 H9B 0.9800
C9 H9C 0.9800
C10 N2 1.146(3)
C11 C12 1.387(3)
C11 C16 1.398(3)
C12 C13 1.389(4)
C12 H12 0.9500
C13 C14 1.392(3)
C13 H13 0.9500
C14 O4 1.366(3)
C14 C15 1.385(4)
C15 C16 1.382(4)
C15 H15 0.9500
C16 H16 0.9500
C17 O4 1.432(3)
C17 H17A 0.9800
C17 H17B 0.9800
C17 H17C 0.9800
N1 H1 0.8800
